data_7160023
loop_
_publ_author_name
'Salunke, Swati Bansi'
'Save, Shreyada N.'
'Roy, Naveen J.'
'Naorem, Ronedy'
'Sharma, Shilpy'
'Talukdar, Pinaki'

_publ_section_title
;
 Bisindole-based small molecules as transmembrane anion transporters and
 potential anticancer agents.
;
_journal_issue 24
_journal_name_full 'Organic &amp; biomolecular chemistry'
_journal_page_first 4987
_journal_page_last 4992
_journal_paper_doi 10.1039/d4ob00554f
_journal_volume 22
_journal_year 2024
_chemical_formula_sum 'C28 H35 N3 O4 S'
_chemical_formula_weight 509.65
_chemical_name_systematic SBS-02-096
_space_group_crystal_system triclinic
_space_group_IT_number 2
_space_group_name_Hall '-P 1'
_space_group_name_H-M_alt 'P -1'
_atom_sites_solution_hydrogens geom
_audit_creation_method SHELXL-2019/1
_audit_update_record
;
2023-11-07 deposited with the CCDC.	2024-05-27 downloaded from the CCDC.
;
_cell_angle_alpha 75.055(16)
_cell_angle_beta 78.771(16)
_cell_angle_gamma 84.956(16)
_cell_formula_units_Z 2
_cell_length_a 7.914(6)
_cell_length_b 12.745(10)
_cell_length_c 13.674(11)
_cell_measurement_reflns_used 737
_cell_measurement_temperature 296(2)
_cell_measurement_theta_max 23.89
_cell_measurement_theta_min 2.54
_cell_volume 1306.0(18)
_computing_cell_refinement 'Bruker SAINT'
_computing_data_collection 'Bruker APEX2'
_computing_data_reduction 'Bruker SAINT'
_computing_molecular_graphics 'Bruker SHELXTL'
_computing_publication_material 'Bruker SHELXTL'
_computing_structure_refinement 'SHELXL-2019/1 (Sheldrick, 2019)'
_computing_structure_solution 'SHELXS-97 (Sheldrick 2008)'
_diffrn_ambient_temperature 296
_diffrn_measured_fraction_theta_full 0.693
_diffrn_measured_fraction_theta_max 0.718
_diffrn_measurement_device_type 'Bruker PHOTON 100 CMOS'
_diffrn_measurement_method '\f and \w scans'
_diffrn_radiation_type MoK\a
_diffrn_radiation_wavelength 0.71073
_diffrn_reflns_av_R_equivalents 0.1262
_diffrn_reflns_av_unetI/netI 0.4896
_diffrn_reflns_Laue_measured_fraction_full 0.693
_diffrn_reflns_Laue_measured_fraction_max 0.718
_diffrn_reflns_limit_h_max 9
_diffrn_reflns_limit_h_min -10
_diffrn_reflns_limit_k_max 17
_diffrn_reflns_limit_k_min -17
_diffrn_reflns_limit_l_max 18
_diffrn_reflns_limit_l_min -18
_diffrn_reflns_number 6030
_diffrn_reflns_point_group_measured_fraction_full 0.693
_diffrn_reflns_point_group_measured_fraction_max 0.718
_diffrn_reflns_theta_full 25.242
_diffrn_reflns_theta_max 29.129
_diffrn_reflns_theta_min 2.544
_diffrn_source 'microfocus X-ray (I\^I1/4S) source'
_exptl_absorpt_coefficient_mu 0.163
_exptl_absorpt_correction_T_max 0.7462
_exptl_absorpt_correction_T_min 0.5772
_exptl_absorpt_correction_type multi-scan
_exptl_absorpt_process_details 'SADABS (Bruker, 2016)'
_exptl_crystal_colour yellow
_exptl_crystal_density_diffrn 1.296
_exptl_crystal_description rod
_exptl_crystal_F_000 544
_exptl_crystal_recrystallization_method 'Re-crystallisation from solvent: DMSO'
_exptl_crystal_size_max 0.455
_exptl_crystal_size_mid 0.125
_exptl_crystal_size_min 0.117
_refine_diff_density_max 0.359
_refine_diff_density_min -0.434
_refine_diff_density_rms 0.084
_refine_ls_extinction_method none
_refine_ls_goodness_of_fit_ref 1.016
_refine_ls_hydrogen_treatment constr
_refine_ls_matrix_type full
_refine_ls_number_parameters 328
_refine_ls_number_reflns 5057
_refine_ls_number_restraints 0
_refine_ls_restrained_S_all 1.016
_refine_ls_R_factor_all 0.3878
_refine_ls_R_factor_gt 0.1692
_refine_ls_shift/su_max 0.000
_refine_ls_shift/su_mean 0.000
_refine_ls_structure_factor_coef Fsqd
_refine_ls_weighting_details 'w=1/[\s^2^(Fo^2^)+(0.0573P)^2^+6.1969P] where P=(Fo^2^+2Fc^2^)/3'
_refine_ls_weighting_scheme calc
_refine_ls_wR_factor_gt 0.2231
_refine_ls_wR_factor_ref 0.3070
_reflns_Friedel_coverage 0.000
_reflns_number_gt 1631
_reflns_number_total 5057
_reflns_threshold_expression 'I > 2\s(I)'
_cod_data_source_file d4ob00554f2.cif
_cod_data_source_block mo_SBS_02_96_0m_a
_cod_original_cell_volume 1306.0(17)
_cod_database_code 7160023
_shelx_shelxl_version_number 2019/1
_shelx_space_group_comment
;
The symmetry employed for this shelxl refinement is uniquely defined
by the following loop, which should always be used as a source of
symmetry information in preference to the above space-group names.
They are only intended as comments.
;

loop_
_space_group_symop_operation_xyz
'x, y, z'
'-x, -y, -z'

loop_
_atom_site_label
_atom_site_type_symbol
_atom_site_fract_x
_atom_site_fract_y
_atom_site_fract_z
_atom_site_U_iso_or_equiv
_atom_site_adp_type
_atom_site_occupancy
_atom_site_site_symmetry_order
_atom_site_calc_flag
_atom_site_refinement_flags_posn
_atom_site_refinement_flags_adp
_atom_site_refinement_flags_occupancy
_atom_site_disorder_assembly
_atom_site_disorder_group
S001 S 0.5598(3) 0.5932(2) 0.70319(19) 0.0273(7) Uani 1 1 d . . . . .
O002 O 0.9241(7) 0.5876(5) 0.3289(4) 0.0230(17) Uani 1 1 d . . . . .
O003 O 0.6949(8) 0.6231(5) 0.4448(5) 0.0289(19) Uani 1 1 d . . . . .
O004 O 0.4818(7) 0.4909(5) 0.6972(4) 0.0232(17) Uani 1 1 d . . . . .
O005 O 0.5777(7) 0.0719(5) 0.8740(5) 0.0261(18) Uani 1 1 d . . . . .
N006 N 0.7243(9) 0.3983(6) 0.5576(5) 0.021(2) Uani 1 1 d . . . . .
H006 H 0.641800 0.430960 0.590732 0.025 Uiso 1 1 calc R U . . .
N007 N 0.5798(9) 0.2351(6) 0.7520(5) 0.022(2) Uani 1 1 d . . . . .
H007 H 0.533192 0.299621 0.740120 0.026 Uiso 1 1 calc R U . . .
N008 N 0.3570(9) 0.1547(6) 1.0183(5) 0.021(2) Uani 1 1 d . . . . .
H008 H 0.379133 0.086064 1.038420 0.025 Uiso 1 1 calc R U . . .
C009 C 0.2568(11) 0.2178(7) 1.0771(7) 0.021(2) Uani 1 1 d . . . . .
C00A C 0.1660(11) 0.1882(7) 1.1779(6) 0.019(2) Uani 1 1 d . . . . .
H00A H 0.169128 0.116792 1.217072 0.023 Uiso 1 1 calc R U . . .
C00B C 0.7704(11) 0.2913(8) 0.5867(7) 0.021(2) Uani 1 1 d . . . . .
C00C C 0.4159(11) 0.2190(7) 0.9221(7) 0.020(2) Uani 1 1 d . . . . .
C00D C 0.8073(12) 0.5603(7) 0.4167(7) 0.025(3) Uani 1 1 d . . . . .
C00E C 1.0564(11) 0.8054(7) 0.0911(7) 0.024(2) Uani 1 1 d . . . . .
H00B H 1.104666 0.854607 0.120950 0.029 Uiso 1 1 calc R U . . .
H00C H 0.941858 0.833615 0.080239 0.029 Uiso 1 1 calc R U . . .
C00F C 1.1690(11) 0.8022(7) -0.0127(6) 0.018(2) Uani 1 1 d . . . . .
H00D H 1.283815 0.774666 -0.001798 0.022 Uiso 1 1 calc R U . . .
H00E H 1.121433 0.752241 -0.042041 0.022 Uiso 1 1 calc R U . . .
C00G C 0.4673(12) 0.6129(7) 0.8273(7) 0.028(3) Uani 1 1 d . . . . .
H00F H 0.496662 0.682697 0.831961 0.042 Uiso 1 1 calc R U . . .
H00G H 0.511184 0.557035 0.879087 0.042 Uiso 1 1 calc R U . . .
H00H H 0.344176 0.609501 0.837549 0.042 Uiso 1 1 calc R U . . .
C00H C 0.9110(11) 0.2704(7) 0.5097(7) 0.022(2) Uani 1 1 d . . . . .
C00I C 0.9828(11) 0.1648(7) 0.5170(7) 0.026(3) Uani 1 1 d . . . . .
H00I H 1.076252 0.150162 0.468832 0.031 Uiso 1 1 calc R U . . .
C00J C 0.2512(12) 0.3234(8) 1.0157(7) 0.025(3) Uani 1 1 d . . . . .
C00K C 0.8290(12) 0.4468(7) 0.4673(7) 0.022(2) Uani 1 1 d . . . . .
C00L C 1.0426(12) 0.6947(7) 0.1658(7) 0.026(3) Uani 1 1 d . . . . .
H00J H 1.155911 0.669542 0.181419 0.031 Uiso 1 1 calc R U . . .
H00K H 1.005042 0.643870 0.133137 0.031 Uiso 1 1 calc R U . . .
C00M C 0.7039(11) 0.2075(7) 0.6705(6) 0.020(2) Uani 1 1 d . . . . .
C00N C 0.0724(11) 0.2684(8) 1.2166(7) 0.025(3) Uani 1 1 d . . . . .
H00N H 0.010343 0.251338 1.283379 0.031 Uiso 1 1 calc R U . . .
C00O C 0.5291(11) 0.1688(8) 0.8463(7) 0.020(2) Uani 1 1 d . . . . .
C00P C 0.9184(12) 0.6944(7) 0.2653(7) 0.026(3) Uani 1 1 d . . . . .
H00L H 0.952409 0.745820 0.298597 0.031 Uiso 1 1 calc R U . . .
H00M H 0.802580 0.714738 0.251814 0.031 Uiso 1 1 calc R U . . .
C00Q C 0.3526(11) 0.3239(7) 0.9172(7) 0.024(2) Uani 1 1 d . . . . .
H00Q H 0.371952 0.383390 0.860837 0.029 Uiso 1 1 calc R U . . .
C00R C 1.2867(11) 0.9127(7) -0.1954(7) 0.024(2) Uani 1 1 d . . . . .
H00O H 1.405840 0.892326 -0.189214 0.029 Uiso 1 1 calc R U . . .
H00P H 1.242930 0.858288 -0.221198 0.029 Uiso 1 1 calc R U . . .
C00S C 0.1571(11) 0.4047(8) 1.0588(7) 0.023(2) Uani 1 1 d . . . . .
H00S H 0.155459 0.476573 1.020804 0.028 Uiso 1 1 calc R U . . .
C00T C 0.9467(12) 0.3719(8) 0.4376(7) 0.025(3) Uani 1 1 d . . . . .
H00T H 1.034794 0.384659 0.380426 0.030 Uiso 1 1 calc R U . . .
C00U C 0.0682(12) 0.3761(8) 1.1572(7) 0.027(3) Uani 1 1 d . . . . .
H00U H 0.003590 0.429072 1.185605 0.032 Uiso 1 1 calc R U . . .
C00V C 0.7760(11) 0.1042(7) 0.6731(6) 0.023(3) Uani 1 1 d . . . . .
H00V H 0.733454 0.046589 0.727074 0.028 Uiso 1 1 calc R U . . .
C00W C 1.1819(11) 0.9133(7) -0.0888(6) 0.023(2) Uani 1 1 d . . . . .
H00R H 1.233920 0.962100 -0.060309 0.028 Uiso 1 1 calc R U . . .
H00W H 1.066312 0.942158 -0.096581 0.028 Uiso 1 1 calc R U . . .
C00X C 0.4469(13) 0.7027(7) 0.6299(7) 0.033(3) Uani 1 1 d . . . . .
H00X H 0.475233 0.769969 0.640937 0.049 Uiso 1 1 calc R U . . .
H00Y H 0.325088 0.693256 0.651029 0.049 Uiso 1 1 calc R U . . .
H00Z H 0.479484 0.703991 0.558239 0.049 Uiso 1 1 calc R U . . .
C00Y C 0.9107(12) 0.0843(8) 0.5971(7) 0.031(3) Uani 1 1 d . . . . .
H010 H 0.953275 0.013233 0.601208 0.037 Uiso 1 1 calc R U . . .
C00Z C 1.2795(12) 1.0229(8) -0.2727(7) 0.027(3) Uani 1 1 d . . . . .
H011 H 1.333897 1.075592 -0.250241 0.033 Uiso 1 1 calc R U . . .
H012 H 1.159753 1.046653 -0.273366 0.033 Uiso 1 1 calc R U . . .
C010 C 1.3689(12) 1.0208(8) -0.3832(7) 0.037(3) Uani 1 1 d . . . . .
H01A H 1.354653 1.091010 -0.428577 0.056 Uiso 1 1 calc R U . . .
H01B H 1.318018 0.967286 -0.405348 0.056 Uiso 1 1 calc R U . . .
H01C H 1.489476 1.002857 -0.384271 0.056 Uiso 1 1 calc R U . . .

loop_
_atom_site_aniso_label
_atom_site_aniso_U_11
_atom_site_aniso_U_22
_atom_site_aniso_U_33
_atom_site_aniso_U_23
_atom_site_aniso_U_13
_atom_site_aniso_U_12
S001 0.0292(16) 0.0160(14) 0.0306(14) -0.0042(10) 0.0063(11) 0.0013(12)
O002 0.026(4) 0.012(4) 0.024(3) 0.000(3) 0.007(3) -0.001(3)
O003 0.031(4) 0.008(4) 0.033(4) 0.008(3) 0.010(3) 0.003(3)
O004 0.026(4) 0.007(3) 0.035(4) -0.007(3) 0.001(3) -0.003(3)
O005 0.027(4) 0.010(4) 0.035(4) -0.003(3) 0.003(3) 0.004(3)
N006 0.021(4) 0.009(4) 0.024(4) 0.000(3) 0.010(3) 0.003(3)
N007 0.032(5) 0.010(4) 0.019(4) -0.004(3) 0.003(3) 0.010(4)
N008 0.027(5) 0.008(4) 0.025(4) -0.002(3) -0.001(3) 0.004(4)
C009 0.025(6) 0.016(6) 0.019(5) -0.001(4) -0.002(4) -0.001(4)
C00A 0.021(5) 0.011(5) 0.026(5) -0.006(4) 0.001(4) -0.008(4)
C00B 0.019(5) 0.016(6) 0.025(5) -0.011(4) 0.005(4) 0.007(4)
C00C 0.018(5) 0.013(5) 0.024(5) -0.003(4) 0.004(4) -0.002(4)
C00D 0.031(6) 0.010(6) 0.028(6) -0.002(4) 0.006(4) -0.003(5)
C00E 0.029(6) 0.011(5) 0.027(5) -0.005(4) 0.007(4) -0.004(4)
C00F 0.020(5) 0.013(5) 0.022(5) -0.001(4) -0.005(4) -0.007(4)
C00G 0.036(6) 0.013(5) 0.033(6) -0.008(4) 0.003(5) 0.005(5)
C00H 0.025(5) 0.011(5) 0.026(5) 0.001(4) 0.003(4) -0.006(4)
C00I 0.024(6) 0.020(6) 0.026(5) 0.003(4) 0.001(4) 0.003(5)
C00J 0.030(6) 0.017(6) 0.025(5) -0.002(4) 0.003(4) -0.004(5)
C00K 0.030(6) 0.011(5) 0.022(5) -0.003(4) -0.001(4) 0.002(4)
C00L 0.032(6) 0.017(6) 0.024(5) -0.003(4) 0.008(4) -0.005(5)
C00M 0.031(6) 0.010(5) 0.017(5) -0.002(4) -0.002(4) -0.002(4)
C00N 0.023(6) 0.030(6) 0.020(5) -0.006(4) 0.002(4) 0.005(5)
C00O 0.018(5) 0.019(6) 0.022(5) -0.001(4) -0.004(4) 0.000(4)
C00P 0.035(6) 0.011(5) 0.026(5) -0.002(4) 0.001(4) 0.001(5)
C00Q 0.028(6) 0.012(5) 0.024(5) 0.007(4) 0.003(4) -0.001(4)
C00R 0.022(5) 0.019(6) 0.032(5) -0.003(4) -0.005(4) -0.001(5)
C00S 0.019(5) 0.010(5) 0.042(6) -0.008(4) -0.005(4) -0.003(4)
C00T 0.027(6) 0.022(6) 0.021(5) -0.006(4) 0.008(4) 0.002(5)
C00U 0.033(6) 0.013(6) 0.031(6) -0.006(4) 0.000(5) 0.004(5)
C00V 0.034(6) 0.012(5) 0.018(5) -0.001(4) 0.009(4) -0.005(5)
C00W 0.025(6) 0.016(6) 0.025(5) 0.001(4) -0.006(4) 0.004(5)
C00X 0.048(7) 0.015(6) 0.032(6) -0.007(4) 0.001(5) 0.006(5)
C00Y 0.033(6) 0.020(6) 0.038(6) -0.012(5) 0.001(5) 0.003(5)
C00Z 0.033(6) 0.022(6) 0.025(5) -0.002(4) -0.003(4) -0.002(5)
C010 0.043(7) 0.026(7) 0.032(6) 0.003(5) 0.007(5) -0.009(5)

loop_
_atom_type_symbol
_atom_type_description
_atom_type_scat_dispersion_real
_atom_type_scat_dispersion_imag
_atom_type_scat_source
C C 0.0033 0.0016 'International Tables Vol C Tables 4.2.6.8 and 6.1.1.4'
H H 0.0000 0.0000 'International Tables Vol C Tables 4.2.6.8 and 6.1.1.4'
N N 0.0061 0.0033 'International Tables Vol C Tables 4.2.6.8 and 6.1.1.4'
O O 0.0106 0.0060 'International Tables Vol C Tables 4.2.6.8 and 6.1.1.4'
S S 0.1246 0.1234 'International Tables Vol C Tables 4.2.6.8 and 6.1.1.4'

loop_
_geom_angle_atom_site_label_1
_geom_angle_atom_site_label_2
_geom_angle_atom_site_label_3
_geom_angle
_geom_angle_site_symmetry_1
_geom_angle_site_symmetry_3
_geom_angle_publ_flag
O004 S001 C00X 105.4(5) . . ?
O004 S001 C00G 105.2(4) . . ?
C00X S001 C00G 97.5(4) . . ?
C00D O002 C00P 119.4(6) . . ?
C00B N006 C00K 110.0(6) . . ?
C00O N007 C00M 125.9(8) . . ?
C00C N008 C009 109.1(7) . . ?
N008 C009 C00J 107.3(7) . . ?
N008 C009 C00A 129.8(8) . . ?
C00J C009 C00A 122.8(8) . . ?
C00N C00A C009 117.2(8) . . ?
N006 C00B C00M 132.2(7) . . ?
N006 C00B C00H 106.9(8) . . ?
C00M C00B C00H 120.9(9) . . ?
N008 C00C C00Q 109.3(6) . . ?
N008 C00C C00O 118.6(8) . . ?
C00Q C00C C00O 132.2(8) . . ?
O003 C00D O002 123.3(8) . . ?
O003 C00D C00K 125.8(7) . . ?
O002 C00D C00K 110.8(7) . . ?
C00L C00E C00F 112.5(7) . . ?
C00W C00F C00E 112.8(7) . . ?
C00I C00H C00T 133.7(8) . . ?
C00I C00H C00B 120.1(8) . . ?
C00T C00H C00B 106.3(8) . . ?
C00Y C00I C00H 117.6(8) . . ?
C009 C00J C00S 118.5(8) . . ?
C009 C00J C00Q 108.0(8) . . ?
C00S C00J C00Q 133.5(8) . . ?
C00T C00K N006 109.2(7) . . ?
C00T C00K C00D 128.5(8) . . ?
N006 C00K C00D 122.3(7) . . ?
C00E C00L C00P 113.2(7) . . ?
C00V C00M C00B 117.0(7) . . ?
C00V C00M N007 124.1(8) . . ?
C00B C00M N007 118.5(8) . . ?
C00A C00N C00U 121.2(8) . . ?
O005 C00O N007 125.0(7) . . ?
O005 C00O C00C 118.7(8) . . ?
N007 C00O C00C 116.2(8) . . ?
O002 C00P C00L 107.0(7) . . ?
C00C C00Q C00J 106.3(7) . . ?
C00Z C00R C00W 112.7(7) . . ?
C00U C00S C00J 118.9(8) . . ?
C00K C00T C00H 107.6(7) . . ?
C00S C00U C00N 121.3(8) . . ?
C00M C00V C00Y 121.7(9) . . ?
C00F C00W C00R 114.5(7) . . ?
C00I C00Y C00V 122.6(10) . . ?
C00R C00Z C010 113.4(8) . . ?

loop_
_geom_bond_atom_site_label_1
_geom_bond_atom_site_label_2
_geom_bond_distance
_geom_bond_site_symmetry_2
_geom_bond_publ_flag
S001 O004 1.518(6) . ?
S001 C00X 1.777(10) . ?
S001 C00G 1.784(8) . ?
O002 C00D 1.352(9) . ?
O002 C00P 1.416(10) . ?
O003 C00D 1.217(10) . ?
O005 C00O 1.245(10) . ?
N006 C00B 1.356(11) . ?
N006 C00K 1.376(10) . ?
N007 C00O 1.354(10) . ?
N007 C00M 1.431(10) . ?
N008 C00C 1.375(10) . ?
N008 C009 1.377(10) . ?
C009 C00J 1.392(12) . ?
C009 C00A 1.397(11) . ?
C00A C00N 1.366(11) . ?
C00B C00M 1.401(12) . ?
C00B C00H 1.433(11) . ?
C00C C00Q 1.375(12) . ?
C00C C00O 1.472(11) . ?
C00D C00K 1.444(12) . ?
C00E C00L 1.512(11) . ?
C00E C00F 1.530(10) . ?
C00F C00W 1.525(11) . ?
C00H C00I 1.400(12) . ?
C00H C00T 1.424(12) . ?
C00I C00Y 1.363(12) . ?
C00J C00S 1.408(11) . ?
C00J C00Q 1.426(11) . ?
C00K C00T 1.356(11) . ?
C00L C00P 1.516(10) . ?
C00M C00V 1.382(12) . ?
C00N C00U 1.404(12) . ?
C00R C00Z 1.528(12) . ?
C00R C00W 1.532(11) . ?
C00S C00U 1.365(11) . ?
C00V C00Y 1.392(11) . ?
C00Z C010 1.544(12) . ?
